data_4505470
loop_
_publ_author_name
'Mu, Yajuan'
'Han, Gang'
'Li, Zhen'
'Liu, Xiaoting'
'Hou, Hongwei'
'Fan, Yaoting'

_publ_section_title
;
 Effect of Organic Polycarboxylate Ligands on the Structures of a Series
 of Zinc(II) Coordination Polymers Based on a Conformational Bis-triazole
 Ligand
;
_journal_issue 3
_journal_name_full 'Crystal Growth &amp; Design'
_journal_page_first 1193
_journal_paper_doi 10.1021/cg201180u
_journal_volume 12
_journal_year 2012
_chemical_formula_sum 'C30 H38 N6 O4 Zn'
_chemical_formula_weight 612.03
_chemical_name_systematic
; 
 ? 
;
_space_group_IT_number 2
_symmetry_cell_setting triclinic
_symmetry_space_group_name_Hall '-P 1'
_symmetry_space_group_name_H-M 'P -1'
_atom_sites_solution_hydrogens geom
_atom_sites_solution_primary direct
_atom_sites_solution_secondary difmap
_audit_creation_method SHELXL-97
_cell_angle_alpha 72.69(3)
_cell_angle_beta 85.48(3)
_cell_angle_gamma 77.25(3)
_cell_formula_units_Z 2
_cell_length_a 9.1860(18)
_cell_length_b 11.920(2)
_cell_length_c 14.210(3)
_cell_measurement_reflns_used 4505
_cell_measurement_temperature 293(2)
_cell_measurement_theta_max 27.8764
_cell_measurement_theta_min 1.8291
_cell_volume 1448.7(6)
_computing_cell_refinement 'CrystalClear (Rigaku/MSC Inc., 2006)'
_computing_data_collection 'CrystalClear (Rigaku/MSC Inc., 2006)'
_computing_data_reduction 'CrystalClear (Rigaku/MSC Inc., 2006)'
_computing_molecular_graphics 'SHELXTL (Sheldrick, 2008)'
_computing_publication_material 'SHELXTL (Sheldrick, 2008)'
_computing_structure_refinement 'SHELXS-97 (Sheldrick, 2008)'
_computing_structure_solution 'SHELXS-97 (Sheldrick, 2008)'
_diffrn_ambient_temperature 293(2)
_diffrn_measured_fraction_theta_full 0.987
_diffrn_measured_fraction_theta_max 0.987
_diffrn_measurement_device_type 'Rigaku Saturn'
_diffrn_measurement_method \w
_diffrn_radiation_monochromator graphite
_diffrn_radiation_source 'fine-focus sealed tube'
_diffrn_radiation_type MoK\a
_diffrn_radiation_wavelength 0.71073
_diffrn_reflns_av_R_equivalents 0.0292
_diffrn_reflns_av_sigmaI/netI 0.0460
_diffrn_reflns_limit_h_max 11
_diffrn_reflns_limit_h_min -12
_diffrn_reflns_limit_k_max 15
_diffrn_reflns_limit_k_min -15
_diffrn_reflns_limit_l_max 18
_diffrn_reflns_limit_l_min -18
_diffrn_reflns_number 17258
_diffrn_reflns_theta_full 27.91
_diffrn_reflns_theta_max 27.91
_diffrn_reflns_theta_min 1.83
_exptl_absorpt_coefficient_mu 0.894
_exptl_absorpt_correction_T_max 0.8276
_exptl_absorpt_correction_T_min 0.8140
_exptl_absorpt_correction_type multi-scan
_exptl_absorpt_process_details 'CrystalClear (Rigaku/MSC Inc., 2006)'
_exptl_crystal_colour Colorless
_exptl_crystal_density_diffrn 1.403
_exptl_crystal_density_method 'not measured'
_exptl_crystal_description block
_exptl_crystal_F_000 644
_exptl_crystal_size_max 0.24
_exptl_crystal_size_mid 0.22
_exptl_crystal_size_min 0.22
_refine_diff_density_max 0.273
_refine_diff_density_min -0.315
_refine_diff_density_rms 0.055
_refine_ls_extinction_method none
_refine_ls_goodness_of_fit_ref 1.102
_refine_ls_hydrogen_treatment constr
_refine_ls_matrix_type full
_refine_ls_number_parameters 374
_refine_ls_number_reflns 6846
_refine_ls_number_restraints 0
_refine_ls_restrained_S_all 1.102
_refine_ls_R_factor_all 0.0600
_refine_ls_R_factor_gt 0.0483
_refine_ls_shift/su_max 0.008
_refine_ls_shift/su_mean 0.000
_refine_ls_structure_factor_coef Fsqd
_refine_ls_weighting_details 'calc w=1/[\s^2^(Fo^2^)+(0.0497P)^2^+0.2706P] where P=(Fo^2^+2Fc^2^)/3'
_refine_ls_weighting_scheme calc
_refine_ls_wR_factor_gt 0.1087
_refine_ls_wR_factor_ref 0.1156
_reflns_number_gt 5747
_reflns_number_total 6846
_reflns_threshold_expression >2sigma(I)
_cod_data_source_file cg201180u_si_002.cif
_cod_data_source_block 4
_cod_depositor_comments
;
The following automatic conversions were performed:

'_symmetry_cell_setting' value 'Triclinic' changed to 'triclinic'
according to /home/saulius/struct/CIF-dictionaries/cif_core.dic
dictionary named 'cif_core.dic' version 2.4.1 from
2010-06-29.

'_exptl_absorpt_correction_type' value 'Multi-scan'
changed to 'multi-scan' according to
/home/saulius/struct/CIF-dictionaries/cif_core.dic dictionary named
'cif_core.dic' version 2.4.1 from 2010-06-29.

Automatic conversion script
Id: cif_fix_values 1715 2011-07-08 13:25:40Z adriana 
;
_cod_original_cell_volume 1448.7(5)
_cod_original_sg_symbol_H-M P-1
_cod_database_code 4505470

loop_
_symmetry_equiv_pos_as_xyz
'x, y, z'
'-x, -y, -z'

loop_
_atom_site_label
_atom_site_type_symbol
_atom_site_fract_x
_atom_site_fract_y
_atom_site_fract_z
_atom_site_U_iso_or_equiv
_atom_site_adp_type
_atom_site_occupancy
_atom_site_symmetry_multiplicity
_atom_site_calc_flag
_atom_site_refinement_flags
Zn1 Zn 1.01401(3) 0.19257(2) 0.23832(2) 0.03330(11) Uani 1 1 d .
N1 N 0.8838(2) 0.17140(18) 0.36160(15) 0.0376(5) Uani 1 1 d .
N2 N 0.7449(3) 0.0821(2) 0.48529(17) 0.0514(6) Uani 1 1 d .
N3 N 0.7270(3) 0.2003(2) 0.47815(16) 0.0459(6) Uani 1 1 d .
N4 N 1.4394(2) 0.25575(18) 0.22422(15) 0.0350(5) Uani 1 1 d .
N5 N 1.4704(3) 0.1480(2) 0.29342(19) 0.0559(7) Uani 1 1 d .
N6 N 1.2308(2) 0.19476(18) 0.25055(15) 0.0358(5) Uani 1 1 d .
C1 C 0.8396(3) 0.0692(2) 0.4141(2) 0.0468(7) Uani 1 1 d .
H1 H 0.8740 -0.0039 0.4005 0.056 Uiso 1 1 calc R
C2 C 0.8094(3) 0.2519(2) 0.40481(19) 0.0454(7) Uani 1 1 d .
H2 H 0.8146 0.3326 0.3862 0.054 Uiso 1 1 calc R
C3 C 0.6358(4) 0.2455(3) 0.5547(2) 0.0683(11) Uani 1 1 d .
H3A H 0.6976 0.2287 0.6116 0.082 Uiso 1 1 calc R
H3B H 0.5558 0.2018 0.5754 0.082 Uiso 1 1 calc R
C4 C 0.5681(4) 0.3791(3) 0.52177(19) 0.0527(8) Uani 1 1 d .
C5 C 0.4233(4) 0.4173(3) 0.4844(2) 0.0564(8) Uani 1 1 d .
C6 C 0.3408(5) 0.3307(4) 0.4654(3) 0.0837(12) Uani 1 1 d .
H6A H 0.4110 0.2612 0.4576 0.126 Uiso 1 1 calc R
H6B H 0.2838 0.3688 0.4064 0.126 Uiso 1 1 calc R
H6C H 0.2749 0.3068 0.5200 0.126 Uiso 1 1 calc R
C7 C 0.6452(3) 0.4598(3) 0.5362(2) 0.0551(8) Uani 1 1 d .
C8 C 0.8059(4) 0.4208(4) 0.5708(3) 0.0810(12) Uani 1 1 d .
H8A H 0.8109 0.4335 0.6340 0.121 Uiso 1 1 calc R
H8B H 0.8671 0.4672 0.5241 0.121 Uiso 1 1 calc R
H8C H 0.8413 0.3372 0.5760 0.121 Uiso 1 1 calc R
C9 C 1.3413(3) 0.1151(3) 0.3059(2) 0.0527(8) Uani 1 1 d .
H9 H 1.3274 0.0425 0.3495 0.063 Uiso 1 1 calc R
C10 C 1.2980(3) 0.2822(2) 0.20029(19) 0.0388(6) Uani 1 1 d .
H10 H 1.2518 0.3524 0.1546 0.047 Uiso 1 1 calc R
C11 C 1.5549(3) 0.3277(2) 0.1922(2) 0.0433(6) Uani 1 1 d .
H11A H 1.6509 0.2747 0.1899 0.052 Uiso 1 1 calc R
H11B H 1.5607 0.3701 0.2400 0.052 Uiso 1 1 calc R
C12 C 1.5225(2) 0.4175(2) 0.09202(18) 0.0330(5) Uani 1 1 d .
C13 C 1.4362(2) 0.5323(2) 0.08445(18) 0.0328(5) Uani 1 1 d .
C14 C 1.3618(3) 0.5646(3) 0.1746(2) 0.0503(7) Uani 1 1 d .
H14A H 1.3949 0.5004 0.2327 0.075 Uiso 1 1 calc R
H14B H 1.2554 0.5773 0.1697 0.075 Uiso 1 1 calc R
H14C H 1.3879 0.6368 0.1786 0.075 Uiso 1 1 calc R
C15 C 1.5844(2) 0.3835(2) 0.00857(19) 0.0337(5) Uani 1 1 d .
C16 C 1.6719(3) 0.2567(2) 0.0202(2) 0.0513(7) Uani 1 1 d .
H16A H 1.7723 0.2504 0.0389 0.077 Uiso 1 1 calc R
H16B H 1.6735 0.2381 -0.0411 0.077 Uiso 1 1 calc R
H16C H 1.6255 0.2013 0.0704 0.077 Uiso 1 1 calc R
C17 C 1.0582(3) -0.0321(2) 0.22420(19) 0.0338(5) Uani 1 1 d .
C18 C 1.0678(3) -0.1352(2) 0.18107(18) 0.0331(5) Uani 1 1 d .
H18A H 1.1293 -0.2062 0.2238 0.040 Uiso 1 1 calc R
H18B H 1.1189 -0.1165 0.1177 0.040 Uiso 1 1 calc R
C19 C 0.9195(2) -0.16644(19) 0.16623(17) 0.0285(5) Uani 1 1 d .
C20 C 0.8199(3) -0.1767(2) 0.25843(19) 0.0412(6) Uani 1 1 d .
H20A H 0.7955 -0.1002 0.2731 0.049 Uiso 1 1 calc R
H20B H 0.8727 -0.2363 0.3142 0.049 Uiso 1 1 calc R
C21 C 0.6763(3) -0.2130(3) 0.2421(2) 0.0532(8) Uani 1 1 d .
H21 H 0.6134 -0.2194 0.3017 0.064 Uiso 1 1 calc R
C22 C 0.7149(3) -0.3348(3) 0.2205(2) 0.0462(7) Uani 1 1 d .
H22A H 0.7677 -0.3951 0.2759 0.055 Uiso 1 1 calc R
H22B H 0.6238 -0.3588 0.2118 0.055 Uiso 1 1 calc R
C23 C 0.8123(3) -0.3266(2) 0.12728(18) 0.0320(5) Uani 1 1 d .
C24 C 0.9538(2) -0.28837(18) 0.14355(17) 0.0273(5) Uani 1 1 d .
H24A H 1.0169 -0.2828 0.0850 0.033 Uiso 1 1 calc R
H24B H 1.0083 -0.3491 0.1980 0.033 Uiso 1 1 calc R
C25 C 0.8346(3) -0.0722(2) 0.0789(2) 0.0415(6) Uani 1 1 d .
H25A H 0.8121 0.0056 0.0913 0.050 Uiso 1 1 calc R
H25B H 0.8964 -0.0662 0.0197 0.050 Uiso 1 1 calc R
C26 C 0.6901(3) -0.1071(2) 0.0637(2) 0.0499(7) Uani 1 1 d .
H26 H 0.6363 -0.0458 0.0081 0.060 Uiso 1 1 calc R
C27 C 0.5926(3) -0.1173(3) 0.1558(3) 0.0664(10) Uani 1 1 d .
H27A H 0.5005 -0.1389 0.1454 0.080 Uiso 1 1 calc R
H27B H 0.5675 -0.0406 0.1702 0.080 Uiso 1 1 calc R
C28 C 0.7283(3) -0.2285(2) 0.0409(2) 0.0433(6) Uani 1 1 d .
H28A H 0.7897 -0.2218 -0.0185 0.052 Uiso 1 1 calc R
H28B H 0.6371 -0.2505 0.0294 0.052 Uiso 1 1 calc R
C29 C 0.8489(3) -0.4445(2) 0.0981(2) 0.0392(6) Uani 1 1 d .
H29A H 0.7565 -0.4568 0.0781 0.047 Uiso 1 1 calc R
H29B H 0.9136 -0.4323 0.0402 0.047 Uiso 1 1 calc R
C30 C 0.9216(3) -0.5606(2) 0.1721(2) 0.0384(6) Uani 1 1 d .
O1 O 0.9975(2) 0.07333(14) 0.17196(13) 0.0426(4) Uani 1 1 d .
O2 O 1.1082(2) -0.05102(17) 0.30697(15) 0.0512(5) Uani 1 1 d .
O3 O 0.9265(2) -0.65460(15) 0.14383(15) 0.0481(5) Uani 1 1 d .
O4 O 0.9719(3) -0.56520(17) 0.25123(16) 0.0603(6) Uani 1 1 d .

loop_
_atom_site_aniso_label
_atom_site_aniso_U_11
_atom_site_aniso_U_22
_atom_site_aniso_U_33
_atom_site_aniso_U_23
_atom_site_aniso_U_13
_atom_site_aniso_U_12
Zn1 0.03676(18) 0.02808(16) 0.04051(18) -0.01503(13) 0.00747(13) -0.01363(13)
N1 0.0406(12) 0.0318(11) 0.0389(11) -0.0105(9) 0.0076(9) -0.0071(9)
N2 0.0591(15) 0.0447(14) 0.0466(14) -0.0085(11) 0.0131(12) -0.0146(12)
N3 0.0509(14) 0.0391(13) 0.0346(12) -0.0041(10) 0.0117(10) 0.0044(11)
N4 0.0330(11) 0.0322(11) 0.0359(11) 0.0002(9) -0.0016(9) -0.0119(9)
N5 0.0452(14) 0.0430(14) 0.0628(16) 0.0142(12) -0.0079(12) -0.0126(11)
N6 0.0368(12) 0.0316(11) 0.0392(11) -0.0067(9) 0.0044(9) -0.0140(9)
C1 0.0602(18) 0.0377(14) 0.0438(15) -0.0135(12) 0.0135(14) -0.0150(13)
C2 0.0572(18) 0.0320(13) 0.0409(14) -0.0079(11) 0.0149(13) -0.0055(13)
C3 0.081(2) 0.0549(19) 0.0406(16) -0.0023(14) 0.0261(16) 0.0191(17)
C4 0.061(2) 0.0460(17) 0.0311(14) -0.0025(13) 0.0126(13) 0.0133(15)
C5 0.063(2) 0.059(2) 0.0332(14) -0.0095(14) 0.0153(14) 0.0048(16)
C6 0.100(3) 0.082(3) 0.067(2) -0.022(2) 0.011(2) -0.019(2)
C7 0.0523(18) 0.060(2) 0.0324(14) -0.0053(14) 0.0096(13) 0.0160(16)
C8 0.064(2) 0.099(3) 0.059(2) -0.014(2) -0.0008(18) 0.016(2)
C9 0.0482(17) 0.0383(15) 0.0599(18) 0.0096(14) -0.0003(14) -0.0176(14)
C10 0.0357(14) 0.0319(13) 0.0455(14) -0.0003(11) -0.0048(11) -0.0135(11)
C11 0.0332(14) 0.0445(15) 0.0498(16) -0.0014(13) -0.0034(12) -0.0187(12)
C12 0.0237(12) 0.0286(12) 0.0442(14) -0.0032(10) 0.0022(10) -0.0115(10)
C13 0.0224(11) 0.0330(13) 0.0455(14) -0.0129(11) 0.0058(10) -0.0105(10)
C14 0.0415(16) 0.0572(18) 0.0585(18) -0.0261(15) 0.0119(14) -0.0147(14)
C15 0.0213(11) 0.0255(12) 0.0535(15) -0.0097(11) 0.0040(10) -0.0069(9)
C16 0.0415(16) 0.0318(14) 0.074(2) -0.0121(14) 0.0030(15) 0.0001(12)
C17 0.0301(13) 0.0298(13) 0.0457(14) -0.0160(11) 0.0043(11) -0.0096(10)
C18 0.0349(13) 0.0228(11) 0.0436(14) -0.0132(10) -0.0001(11) -0.0053(10)
C19 0.0298(12) 0.0209(11) 0.0349(12) -0.0091(9) 0.0000(10) -0.0046(9)
C20 0.0431(15) 0.0430(15) 0.0427(14) -0.0226(12) 0.0071(12) -0.0084(12)
C21 0.0389(16) 0.063(2) 0.065(2) -0.0328(16) 0.0219(14) -0.0150(14)
C22 0.0378(15) 0.0481(16) 0.0582(17) -0.0168(14) 0.0126(13) -0.0229(13)
C23 0.0327(13) 0.0236(11) 0.0407(13) -0.0087(10) -0.0013(10) -0.0086(10)
C24 0.0285(12) 0.0191(10) 0.0339(12) -0.0081(9) 0.0009(9) -0.0039(9)
C25 0.0530(16) 0.0203(12) 0.0497(16) -0.0083(11) -0.0108(13) -0.0034(11)
C26 0.0491(17) 0.0309(14) 0.0687(19) -0.0169(14) -0.0270(15) 0.0067(12)
C27 0.0318(16) 0.061(2) 0.116(3) -0.049(2) -0.0054(18) 0.0045(14)
C28 0.0463(16) 0.0322(14) 0.0537(16) -0.0138(12) -0.0145(13) -0.0059(12)
C29 0.0430(15) 0.0269(12) 0.0521(15) -0.0133(11) -0.0056(12) -0.0115(11)
C30 0.0401(14) 0.0253(12) 0.0524(16) -0.0118(11) 0.0052(12) -0.0131(11)
O1 0.0562(12) 0.0247(9) 0.0509(11) -0.0157(8) -0.0046(9) -0.0084(8)
O2 0.0636(13) 0.0429(11) 0.0519(12) -0.0206(9) -0.0134(10) -0.0066(10)
O3 0.0592(12) 0.0248(9) 0.0627(12) -0.0150(9) -0.0011(10) -0.0100(8)
O4 0.0873(16) 0.0299(10) 0.0626(14) -0.0093(10) -0.0210(12) -0.0085(10)

loop_
_atom_type_symbol
_atom_type_description
_atom_type_scat_dispersion_real
_atom_type_scat_dispersion_imag
_atom_type_scat_source
C C 0.0033 0.0016 'International Tables Vol C Tables 4.2.6.8 and 6.1.1.4'
H H 0.0000 0.0000 'International Tables Vol C Tables 4.2.6.8 and 6.1.1.4'
N N 0.0061 0.0033 'International Tables Vol C Tables 4.2.6.8 and 6.1.1.4'
O O 0.0106 0.0060 'International Tables Vol C Tables 4.2.6.8 and 6.1.1.4'
Zn Zn 0.2839 1.4301 'International Tables Vol C Tables 4.2.6.8 and 6.1.1.4'

loop_
_geom_angle_atom_site_label_1
_geom_angle_atom_site_label_2
_geom_angle_atom_site_label_3
_geom_angle
_geom_angle_site_symmetry_1
_geom_angle_site_symmetry_3
O3 Zn1 O1 103.21(8) 1_565 .
O3 Zn1 N6 106.57(9) 1_565 .
O1 Zn1 N6 110.07(8) . .
O3 Zn1 N1 107.93(9) 1_565 .
O1 Zn1 N1 109.57(8) . .
N6 Zn1 N1 118.35(9) . .
C2 N1 C1 103.0(2) . .
C2 N1 Zn1 130.31(18) . .
C1 N1 Zn1 126.36(17) . .
C1 N2 N3 102.9(2) . .
C2 N3 N2 110.0(2) . .
C2 N3 C3 131.7(3) . .
N2 N3 C3 118.0(2) . .
C10 N4 N5 110.0(2) . .
C10 N4 C11 129.8(2) . .
N5 N4 C11 120.1(2) . .
C9 N5 N4 102.4(2) . .
C10 N6 C9 102.8(2) . .
C10 N6 Zn1 125.18(18) . .
C9 N6 Zn1 132.00(17) . .
N2 C1 N1 114.3(2) . .
N2 C1 H1 122.9 . .
N1 C1 H1 122.9 . .
N3 C2 N1 109.8(2) . .
N3 C2 H2 125.1 . .
N1 C2 H2 125.1 . .
N3 C3 C4 114.2(2) . .
N3 C3 H3A 108.7 . .
C4 C3 H3A 108.7 . .
N3 C3 H3B 108.7 . .
C4 C3 H3B 108.7 . .
H3A C3 H3B 107.6 . .
C7 C4 C5 121.1(3) . .
C7 C4 C3 119.7(3) . .
C5 C4 C3 119.0(3) . .
C4 C5 C7 118.8(3) . 2_666
C4 C5 C6 121.4(3) . .
C7 C5 C6 119.8(3) 2_666 .
C5 C6 H6A 109.5 . .
C5 C6 H6B 109.5 . .
H6A C6 H6B 109.5 . .
C5 C6 H6C 109.5 . .
H6A C6 H6C 109.5 . .
H6B C6 H6C 109.5 . .
C4 C7 C5 120.0(3) . 2_666
C4 C7 C8 121.7(3) . .
C5 C7 C8 118.2(3) 2_666 .
C7 C8 H8A 109.5 . .
C7 C8 H8B 109.5 . .
H8A C8 H8B 109.5 . .
C7 C8 H8C 109.5 . .
H8A C8 H8C 109.5 . .
H8B C8 H8C 109.5 . .
N5 C9 N6 114.5(2) . .
N5 C9 H9 122.7 . .
N6 C9 H9 122.7 . .
N4 C10 N6 110.3(2) . .
N4 C10 H10 124.9 . .
N6 C10 H10 124.9 . .
N4 C11 C12 111.9(2) . .
N4 C11 H11A 109.2 . .
C12 C11 H11A 109.2 . .
N4 C11 H11B 109.2 . .
C12 C11 H11B 109.2 . .
H11A C11 H11B 107.9 . .
C13 C12 C15 121.8(2) . .
C13 C12 C11 119.9(2) . .
C15 C12 C11 118.3(2) . .
C12 C13 C15 118.9(2) . 2_865
C12 C13 C14 121.0(2) . .
C15 C13 C14 120.0(2) 2_865 .
C13 C14 H14A 109.5 . .
C13 C14 H14B 109.5 . .
H14A C14 H14B 109.5 . .
C13 C14 H14C 109.5 . .
H14A C14 H14C 109.5 . .
H14B C14 H14C 109.5 . .
C13 C15 C12 119.2(2) 2_865 .
C13 C15 C16 121.0(2) 2_865 .
C12 C15 C16 119.8(2) . .
C15 C16 H16A 109.5 . .
C15 C16 H16B 109.5 . .
H16A C16 H16B 109.5 . .
C15 C16 H16C 109.5 . .
H16A C16 H16C 109.5 . .
H16B C16 H16C 109.5 . .
O2 C17 O1 122.3(2) . .
O2 C17 C18 120.1(2) . .
O1 C17 C18 117.7(2) . .
C17 C18 C19 116.60(19) . .
C17 C18 H18A 108.1 . .
C19 C18 H18A 108.1 . .
C17 C18 H18B 108.1 . .
C19 C18 H18B 108.1 . .
H18A C18 H18B 107.3 . .
C20 C19 C25 109.1(2) . .
C20 C19 C18 111.63(19) . .
C25 C19 C18 111.07(19) . .
C20 C19 C24 108.50(19) . .
C25 C19 C24 108.06(19) . .
C18 C19 C24 108.41(17) . .
C19 C20 C21 110.0(2) . .
C19 C20 H20A 109.7 . .
C21 C20 H20A 109.7 . .
C19 C20 H20B 109.7 . .
C21 C20 H20B 109.7 . .
H20A C20 H20B 108.2 . .
C20 C21 C27 109.2(2) . .
C20 C21 C22 109.6(2) . .
C27 C21 C22 110.2(3) . .
C20 C21 H21 109.3 . .
C27 C21 H21 109.3 . .
C22 C21 H21 109.3 . .
C23 C22 C21 110.2(2) . .
C23 C22 H22A 109.6 . .
C21 C22 H22A 109.6 . .
C23 C22 H22B 109.6 . .
C21 C22 H22B 109.6 . .
H22A C22 H22B 108.1 . .
C24 C23 C22 108.2(2) . .
C24 C23 C28 107.96(19) . .
C22 C23 C28 108.9(2) . .
C24 C23 C29 111.40(19) . .
C22 C23 C29 113.0(2) . .
C28 C23 C29 107.3(2) . .
C23 C24 C19 112.07(18) . .
C23 C24 H24A 109.2 . .
C19 C24 H24A 109.2 . .
C23 C24 H24B 109.2 . .
C19 C24 H24B 109.2 . .
H24A C24 H24B 107.9 . .
C26 C25 C19 110.1(2) . .
C26 C25 H25A 109.6 . .
C19 C25 H25A 109.6 . .
C26 C25 H25B 109.6 . .
C19 C25 H25B 109.6 . .
H25A C25 H25B 108.2 . .
C27 C26 C25 110.3(2) . .
C27 C26 C28 109.5(2) . .
C25 C26 C28 108.9(2) . .
C27 C26 H26 109.4 . .
C25 C26 H26 109.4 . .
C28 C26 H26 109.4 . .
C26 C27 C21 109.3(2) . .
C26 C27 H27A 109.8 . .
C21 C27 H27A 109.8 . .
C26 C27 H27B 109.8 . .
C21 C27 H27B 109.8 . .
H27A C27 H27B 108.3 . .
C26 C28 C23 110.4(2) . .
C26 C28 H28A 109.6 . .
C23 C28 H28A 109.6 . .
C26 C28 H28B 109.6 . .
C23 C28 H28B 109.6 . .
H28A C28 H28B 108.1 . .
C30 C29 C23 119.8(2) . .
C30 C29 H29A 107.4 . .
C23 C29 H29A 107.4 . .
C30 C29 H29B 107.4 . .
C23 C29 H29B 107.4 . .
H29A C29 H29B 106.9 . .
O4 C30 O3 122.9(2) . .
O4 C30 C29 123.7(2) . .
O3 C30 C29 113.4(2) . .
C17 O1 Zn1 109.96(16) . .
C30 O3 Zn1 115.13(18) . 1_545

loop_
_geom_bond_atom_site_label_1
_geom_bond_atom_site_label_2
_geom_bond_distance
_geom_bond_site_symmetry_2
Zn1 O3 1.959(2) 1_565
Zn1 O1 1.9615(17) .
Zn1 N6 2.019(2) .
Zn1 N1 2.025(2) .
N1 C2 1.326(3) .
N1 C1 1.355(3) .
N2 C1 1.303(3) .
N2 N3 1.356(3) .
N3 C2 1.318(3) .
N3 C3 1.477(3) .
N4 C10 1.314(3) .
N4 N5 1.352(3) .
N4 C11 1.470(3) .
N5 C9 1.313(3) .
N6 C10 1.323(3) .
N6 C9 1.344(3) .
C1 H1 0.9300 .
C2 H2 0.9300 .
C3 C4 1.519(4) .
C3 H3A 0.9700 .
C3 H3B 0.9700 .
C4 C7 1.382(5) .
C4 C5 1.400(4) .
C5 C7 1.413(4) 2_666
C5 C6 1.502(5) .
C6 H6A 0.9600 .
C6 H6B 0.9600 .
C6 H6C 0.9600 .
C7 C5 1.413(4) 2_666
C7 C8 1.520(4) .
C8 H8A 0.9600 .
C8 H8B 0.9600 .
C8 H8C 0.9600 .
C9 H9 0.9300 .
C10 H10 0.9300 .
C11 C12 1.510(3) .
C11 H11A 0.9700 .
C11 H11B 0.9700 .
C12 C13 1.400(3) .
C12 C15 1.404(3) .
C13 C15 1.399(3) 2_865
C13 C14 1.516(3) .
C14 H14A 0.9600 .
C14 H14B 0.9600 .
C14 H14C 0.9600 .
C15 C13 1.399(3) 2_865
C15 C16 1.514(3) .
C16 H16A 0.9600 .
C16 H16B 0.9600 .
C16 H16C 0.9600 .
C17 O2 1.236(3) .
C17 O1 1.282(3) .
C17 C18 1.511(3) .
C18 C19 1.534(3) .
C18 H18A 0.9700 .
C18 H18B 0.9700 .
C19 C20 1.528(3) .
C19 C25 1.532(3) .
C19 C24 1.541(3) .
C20 C21 1.530(4) .
C20 H20A 0.9700 .
C20 H20B 0.9700 .
C21 C27 1.526(4) .
C21 C22 1.532(4) .
C21 H21 0.9800 .
C22 C23 1.530(3) .
C22 H22A 0.9700 .
C22 H22B 0.9700 .
C23 C24 1.524(3) .
C23 C28 1.538(3) .
C23 C29 1.542(3) .
C24 H24A 0.9700 .
C24 H24B 0.9700 .
C25 C26 1.524(4) .
C25 H25A 0.9700 .
C25 H25B 0.9700 .
C26 C27 1.516(4) .
C26 C28 1.537(3) .
C26 H26 0.9800 .
C27 H27A 0.9700 .
C27 H27B 0.9700 .
C28 H28A 0.9700 .
C28 H28B 0.9700 .
C29 C30 1.517(4) .
C29 H29A 0.9700 .
C29 H29B 0.9700 .
C30 O4 1.231(3) .
C30 O3 1.289(3) .
O3 Zn1 1.959(2) 1_545

loop_
_geom_torsion_atom_site_label_1
_geom_torsion_atom_site_label_2
_geom_torsion_atom_site_label_3
_geom_torsion_atom_site_label_4
_geom_torsion
_geom_torsion_site_symmetry_1
_geom_torsion_site_symmetry_4
O3 Zn1 N1 C2 -35.9(3) 1_565 .
O1 Zn1 N1 C2 -147.6(2) . .
N6 Zn1 N1 C2 85.2(3) . .
O3 Zn1 N1 C1 136.4(2) 1_565 .
O1 Zn1 N1 C1 24.6(2) . .
N6 Zn1 N1 C1 -102.6(2) . .
C1 N2 N3 C2 0.1(3) . .
C1 N2 N3 C3 -174.4(3) . .
C10 N4 N5 C9 0.8(3) . .
C11 N4 N5 C9 176.8(3) . .
O3 Zn1 N6 C10 -2.4(2) 1_565 .
O1 Zn1 N6 C10 108.9(2) . .
N1 Zn1 N6 C10 -124.1(2) . .
O3 Zn1 N6 C9 178.5(2) 1_565 .
O1 Zn1 N6 C9 -70.2(3) . .
N1 Zn1 N6 C9 56.8(3) . .
N3 N2 C1 N1 0.0(3) . .
C2 N1 C1 N2 -0.1(3) . .
Zn1 N1 C1 N2 -173.98(19) . .
N2 N3 C2 N1 -0.2(3) . .
C3 N3 C2 N1 173.3(3) . .
C1 N1 C2 N3 0.1(3) . .
Zn1 N1 C2 N3 173.70(18) . .
C2 N3 C3 C4 31.1(5) . .
N2 N3 C3 C4 -155.9(3) . .
N3 C3 C4 C7 -91.1(4) . .
N3 C3 C4 C5 93.9(3) . .
C7 C4 C5 C7 -1.6(4) . 2_666
C3 C4 C5 C7 173.3(2) . 2_666
C7 C4 C5 C6 178.0(3) . .
C3 C4 C5 C6 -7.1(4) . .
C5 C4 C7 C5 1.6(4) . 2_666
C3 C4 C7 C5 -173.2(2) . 2_666
C5 C4 C7 C8 -176.1(3) . .
C3 C4 C7 C8 9.0(4) . .
N4 N5 C9 N6 -0.8(4) . .
C10 N6 C9 N5 0.4(4) . .
Zn1 N6 C9 N5 179.7(2) . .
N5 N4 C10 N6 -0.7(3) . .
C11 N4 C10 N6 -176.1(2) . .
C9 N6 C10 N4 0.2(3) . .
Zn1 N6 C10 N4 -179.17(16) . .
C10 N4 C11 C12 -26.6(4) . .
N5 N4 C11 C12 158.3(2) . .
N4 C11 C12 C13 89.2(3) . .
N4 C11 C12 C15 -92.6(3) . .
C15 C12 C13 C15 -2.2(4) . 2_865
C11 C12 C13 C15 175.9(2) . 2_865
C15 C12 C13 C14 175.9(2) . .
C11 C12 C13 C14 -6.0(3) . .
C13 C12 C15 C13 2.2(4) . 2_865
C11 C12 C15 C13 -175.9(2) . 2_865
C13 C12 C15 C16 -177.7(2) . .
C11 C12 C15 C16 4.2(3) . .
O2 C17 C18 C19 113.5(3) . .
O1 C17 C18 C19 -66.7(3) . .
C17 C18 C19 C20 -48.5(3) . .
C17 C18 C19 C25 73.5(3) . .
C17 C18 C19 C24 -167.9(2) . .
C25 C19 C20 C21 59.3(3) . .
C18 C19 C20 C21 -177.6(2) . .
C24 C19 C20 C21 -58.2(3) . .
C19 C20 C21 C27 -60.6(3) . .
C19 C20 C21 C22 60.2(3) . .
C20 C21 C22 C23 -60.7(3) . .
C27 C21 C22 C23 59.5(3) . .
C21 C22 C23 C24 59.1(3) . .
C21 C22 C23 C28 -58.0(3) . .
C21 C22 C23 C29 -177.1(2) . .
C22 C23 C24 C19 -58.9(2) . .
C28 C23 C24 C19 58.7(2) . .
C29 C23 C24 C19 176.34(19) . .
C20 C19 C24 C23 58.8(2) . .
C25 C19 C24 C23 -59.3(2) . .
C18 C19 C24 C23 -179.80(18) . .
C20 C19 C25 C26 -58.2(3) . .
C18 C19 C25 C26 178.3(2) . .
C24 C19 C25 C26 59.6(3) . .
C19 C25 C26 C27 59.1(3) . .
C19 C25 C26 C28 -61.1(3) . .
C25 C26 C27 C21 -59.9(3) . .
C28 C26 C27 C21 59.9(3) . .
C20 C21 C27 C26 60.3(3) . .
C22 C21 C27 C26 -60.1(3) . .
C27 C26 C28 C23 -59.9(3) . .
C25 C26 C28 C23 60.7(3) . .
C24 C23 C28 C26 -58.8(3) . .
C22 C23 C28 C26 58.4(3) . .
C29 C23 C28 C26 -179.0(2) . .
C24 C23 C29 C30 66.8(3) . .
C22 C23 C29 C30 -55.2(3) . .
C28 C23 C29 C30 -175.2(2) . .
C23 C29 C30 O4 -9.8(4) . .
C23 C29 C30 O3 170.5(2) . .
O2 C17 O1 Zn1 4.8(3) . .
C18 C17 O1 Zn1 -175.08(16) . .
O3 Zn1 O1 C17 176.79(15) 1_565 .
N6 Zn1 O1 C17 63.36(17) . .
N1 Zn1 O1 C17 -68.43(17) . .
O4 C30 O3 Zn1 2.1(3) . 1_545
C29 C30 O3 Zn1 -178.28(16) . 1_545
